data_4326022
loop_
_publ_author_name
'Qian Sun'
'Ai-ling Cheng'
'Yan-Qin Wang'
'Yu Ma'
'En-Qing Gao'

_publ_section_title
;
 Magnetic Ordering in Three-Dimensional Metal-Organic Frameworks Based on
 Carboxylate Bridged Square-Grid Layers
;
_journal_name_full 'Inorganic Chemistry'
_journal_page_first 8144
_journal_page_last 8152
_journal_paper_doi 10.1021/ic200592s
_journal_volume 50
_journal_year 2011
_chemical_formula_sum 'C12 H12 Fe O6'
_chemical_formula_weight 308.07
_chemical_name_systematic
; 
 ? 
;
_space_group_IT_number 14
_symmetry_cell_setting monoclinic
_symmetry_space_group_name_Hall '-P 2ybc'
_symmetry_space_group_name_H-M 'P 1 21/c 1'
_atom_sites_solution_hydrogens geom
_atom_sites_solution_primary direct
_atom_sites_solution_secondary difmap
_audit_creation_method SHELXL-97
_cell_angle_alpha 90.00
_cell_angle_beta 90.001(7)
_cell_angle_gamma 90.00
_cell_formula_units_Z 2
_cell_length_a 13.058(6)
_cell_length_b 6.386(3)
_cell_length_c 7.409(3)
_cell_measurement_reflns_used 1604
_cell_measurement_temperature 293(2)
_cell_measurement_theta_max 26.39
_cell_measurement_theta_min 3.12
_cell_volume 617.8(5)
_computing_cell_refinement 'Bruker SMART'
_computing_data_collection 'Bruker SMART'
_computing_data_reduction 'Bruker SAINT'
_computing_molecular_graphics 'Bruker SHELXTL'
_computing_publication_material 'Bruker SHELXTL'
_computing_structure_refinement 'Bruker SHELXTL'
_computing_structure_solution 'Bruker SHELXTL'
_diffrn_ambient_temperature 293(2)
_diffrn_measured_fraction_theta_full 0.973
_diffrn_measured_fraction_theta_max 0.973
_diffrn_measurement_device_type 'CCD area detector'
_diffrn_measurement_method 'phi and omega scans'
_diffrn_radiation_monochromator graphite
_diffrn_radiation_source 'fine-focus sealed tube'
_diffrn_radiation_type MoK\a
_diffrn_radiation_wavelength 0.71073
_diffrn_reflns_av_R_equivalents 0.0312
_diffrn_reflns_av_sigmaI/netI 0.0627
_diffrn_reflns_limit_h_max 12
_diffrn_reflns_limit_h_min -16
_diffrn_reflns_limit_k_max 8
_diffrn_reflns_limit_k_min -6
_diffrn_reflns_limit_l_max 9
_diffrn_reflns_limit_l_min -9
_diffrn_reflns_number 3712
_diffrn_reflns_theta_full 26.71
_diffrn_reflns_theta_max 26.71
_diffrn_reflns_theta_min 3.12
_exptl_absorpt_coefficient_mu 1.240
_exptl_absorpt_correction_T_max 0.9073
_exptl_absorpt_correction_T_min 0.8358
_exptl_absorpt_correction_type multi-scan
_exptl_absorpt_process_details 'SADABS (Bruker, 1999)'
_exptl_crystal_colour orange
_exptl_crystal_density_diffrn 1.656
_exptl_crystal_description prism
_exptl_crystal_F_000 316
_exptl_crystal_size_max 0.15
_exptl_crystal_size_mid 0.12
_exptl_crystal_size_min 0.08
_refine_diff_density_max 0.965
_refine_diff_density_min -0.578
_refine_diff_density_rms 0.132
_refine_ls_extinction_method none
_refine_ls_goodness_of_fit_ref 1.156
_refine_ls_hydrogen_treatment mixed
_refine_ls_matrix_type full
_refine_ls_number_parameters 94
_refine_ls_number_reflns 1280
_refine_ls_number_restraints 3
_refine_ls_restrained_S_all 1.155
_refine_ls_R_factor_all 0.0857
_refine_ls_R_factor_gt 0.0726
_refine_ls_shift/su_max 0.017
_refine_ls_shift/su_mean 0.002
_refine_ls_structure_factor_coef Fsqd
_refine_ls_weighting_details 'calc w=1/[\s^2^(Fo^2^)+(0.0136P)^2^+3.4546P] where P=(Fo^2^+2Fc^2^)/3'
_refine_ls_weighting_scheme calc
_refine_ls_wR_factor_gt 0.1810
_refine_ls_wR_factor_ref 0.1862
_reflns_number_gt 916
_reflns_number_total 1280
_reflns_threshold_expression >2sigma(I)
_cod_data_source_file ic200592s_si_002.cif
_cod_data_source_block 1
_cod_original_sg_symbol_H-M 'P 1 21/c 1 '
_cod_database_code 4326022

loop_
_symmetry_equiv_pos_as_xyz
'x, y, z'
'-x, y+1/2, -z+1/2'
'-x, -y, -z'
'x, -y-1/2, z-1/2'

loop_
_atom_site_label
_atom_site_type_symbol
_atom_site_fract_x
_atom_site_fract_y
_atom_site_fract_z
_atom_site_U_iso_or_equiv
_atom_site_adp_type
_atom_site_occupancy
_atom_site_symmetry_multiplicity
_atom_site_calc_flag
_atom_site_refinement_flags
Fe1 Fe 0.5000 0.0000 0.5000 0.0199(4) Uani 1 2 d S
C1 C 0.3552(5) 0.2471(10) 0.2500(9) 0.0191(13) Uani 1 1 d .
O1 O 0.4105(4) 0.0892(8) 0.2698(7) 0.0329(13) Uani 1 1 d .
C3 C 0.2062(6) 0.0625(13) 0.3762(11) 0.0357(18) Uani 1 1 d .
H3A H 0.2489 -0.0535 0.3850 0.043 Uiso 1 1 calc R
C5 C 0.0733(6) -0.1515(12) 0.5219(12) 0.0364(19) Uani 1 1 d .
H5A H 0.1219 -0.2572 0.5332 0.044 Uiso 1 1 calc R
C4 C 0.1002(6) 0.0359(13) 0.4382(12) 0.0365(18) Uani 1 1 d .
C2 C 0.2470(6) 0.2364(13) 0.3088(12) 0.0374(19) Uani 1 1 d .
H2A H 0.2063 0.3552 0.2982 0.045 Uiso 1 1 calc R
O2 O 0.3870(5) 0.4193(8) 0.1875(8) 0.0384(14) Uani 1 1 d .
C6 C 0.0239(7) 0.1830(14) 0.4120(13) 0.044(2) Uani 1 1 d .
H6A H 0.0385 0.3051 0.3486 0.053 Uiso 1 1 calc R
O3 O 0.4203(5) -0.2914(7) 0.4925(8) 0.0339(12) Uani 1 1 d D
H32 H 0.413(7) -0.384(10) 0.574(7) 0.051 Uiso 1 1 d D
H31 H 0.400(7) -0.346(12) 0.393(6) 0.051 Uiso 1 1 d D

loop_
_atom_site_aniso_label
_atom_site_aniso_U_11
_atom_site_aniso_U_22
_atom_site_aniso_U_33
_atom_site_aniso_U_23
_atom_site_aniso_U_13
_atom_site_aniso_U_12
Fe1 0.0156(6) 0.0187(7) 0.0254(7) 0.0006(6) 0.0026(5) 0.0024(5)
C1 0.014(3) 0.023(3) 0.021(3) 0.002(3) 0.001(2) -0.002(3)
O1 0.037(3) 0.027(3) 0.035(3) 0.005(2) -0.006(2) 0.005(2)
C3 0.027(4) 0.042(4) 0.037(4) 0.003(3) 0.011(3) -0.003(3)
C5 0.019(3) 0.033(4) 0.058(5) 0.011(4) 0.003(4) 0.001(3)
C4 0.023(4) 0.038(4) 0.048(5) 0.008(4) 0.009(3) -0.008(3)
C2 0.024(4) 0.037(4) 0.051(5) 0.008(4) 0.009(4) -0.002(3)
O2 0.043(3) 0.025(3) 0.047(3) 0.004(2) 0.024(3) -0.004(2)
C6 0.039(5) 0.039(5) 0.053(5) 0.016(4) 0.015(4) -0.009(4)
O3 0.049(3) 0.019(2) 0.033(3) -0.002(2) 0.003(3) -0.002(2)

loop_
_atom_type_symbol
_atom_type_description
_atom_type_scat_dispersion_real
_atom_type_scat_dispersion_imag
_atom_type_scat_source
C C 0.0033 0.0016 'International Tables Vol C Tables 4.2.6.8 and 6.1.1.4'
H H 0.0000 0.0000 'International Tables Vol C Tables 4.2.6.8 and 6.1.1.4'
O O 0.0106 0.0060 'International Tables Vol C Tables 4.2.6.8 and 6.1.1.4'
Fe Fe 0.3463 0.8444 'International Tables Vol C Tables 4.2.6.8 and 6.1.1.4'

loop_
_geom_angle_atom_site_label_1
_geom_angle_atom_site_label_2
_geom_angle_atom_site_label_3
_geom_angle
_geom_angle_site_symmetry_1
_geom_angle_site_symmetry_3
O2 Fe1 O2 180.0(2) 2_645 4_566
O2 Fe1 O3 83.6(2) 2_645 3_656
O2 Fe1 O3 96.4(2) 4_566 3_656
O2 Fe1 O3 96.4(2) 2_645 .
O2 Fe1 O3 83.6(2) 4_566 .
O3 Fe1 O3 180.0(3) 3_656 .
O2 Fe1 O1 94.5(2) 2_645 3_656
O2 Fe1 O1 85.5(2) 4_566 3_656
O3 Fe1 O1 86.9(2) 3_656 3_656
O3 Fe1 O1 93.1(2) . 3_656
O2 Fe1 O1 85.5(2) 2_645 .
O2 Fe1 O1 94.5(2) 4_566 .
O3 Fe1 O1 93.1(2) 3_656 .
O3 Fe1 O1 86.9(2) . .
O1 Fe1 O1 180.0 3_656 .
O1 C1 O2 123.8(6) . .
O1 C1 C2 118.7(6) . .
O2 C1 C2 117.5(6) . .
C1 O1 Fe1 128.5(5) . .
C2 C3 C4 126.3(8) . .
C2 C3 H3A 116.8 . .
C4 C3 H3A 116.8 . .
C6 C5 C4 121.1(7) 3_556 .
C6 C5 H5A 119.4 3_556 .
C4 C5 H5A 119.4 . .
C6 C4 C5 117.6(7) . .
C6 C4 C3 123.8(7) . .
C5 C4 C3 118.5(7) . .
C3 C2 C1 122.1(7) . .
C3 C2 H2A 118.9 . .
C1 C2 H2A 118.9 . .
C1 O2 Fe1 133.6(5) . 2_655
C5 C6 C4 121.0(7) 3_556 .
C5 C6 H6A 119.5 3_556 .
C4 C6 H6A 119.5 . .
Fe1 O3 H32 130(5) . .
Fe1 O3 H31 122(5) . .
H32 O3 H31 107(3) . .

loop_
_geom_bond_atom_site_label_1
_geom_bond_atom_site_label_2
_geom_bond_distance
_geom_bond_site_symmetry_2
Fe1 O2 2.091(6) 2_645
Fe1 O2 2.091(6) 4_566
Fe1 O3 2.133(5) 3_656
Fe1 O3 2.133(5) .
Fe1 O1 2.145(5) 3_656
Fe1 O1 2.145(5) .
C1 O1 1.248(8) .
C1 O2 1.263(8) .
C1 C2 1.480(9) .
C3 C2 1.329(11) .
C3 C4 1.468(10) .
C3 H3A 0.9300 .
C5 C6 1.375(11) 3_556
C5 C4 1.393(11) .
C5 H5A 0.9300 .
C4 C6 1.384(12) .
C2 H2A 0.9300 .
O2 Fe1 2.091(6) 2_655
C6 C5 1.375(11) 3_556
C6 H6A 0.9300 .
O3 H32 0.85(2) .
O3 H31 0.85(2) .

loop_
_geom_torsion_atom_site_label_1
_geom_torsion_atom_site_label_2
_geom_torsion_atom_site_label_3
_geom_torsion_atom_site_label_4
_geom_torsion
_geom_torsion_site_symmetry_1
_geom_torsion_site_symmetry_4
O2 C1 O1 Fe1 89.8(8) . .
C2 C1 O1 Fe1 -87.9(8) . .
O2 Fe1 O1 C1 -137.8(6) 2_645 .
O2 Fe1 O1 C1 42.2(6) 4_566 .
O3 Fe1 O1 C1 -54.5(6) 3_656 .
O3 Fe1 O1 C1 125.5(6) . .
O1 Fe1 O1 C1 51(70) 3_656 .
C6 C5 C4 C6 -4.7(15) 3_556 .
C6 C5 C4 C3 177.8(9) 3_556 .
C2 C3 C4 C6 9.1(15) . .
C2 C3 C4 C5 -173.6(9) . .
C4 C3 C2 C1 180.0(8) . .
O1 C1 C2 C3 -2.2(12) . .
O2 C1 C2 C3 179.9(8) . .
O1 C1 O2 Fe1 31.2(11) . 2_655
C2 C1 O2 Fe1 -151.1(6) . 2_655
C5 C4 C6 C5 4.7(15) . 3_556
C3 C4 C6 C5 -178.0(9) . 3_556
